data_7714870
loop_
_publ_author_name
'Xu, Wen-Huang'
'Huang, Yu-Bo'
'Zheng, Wen-Wei'
'Su, Sheng-Qun'
'Kanegawa, Shinji'
'Wu, Shu-Qi'
'Sato, Osamu'

_publ_section_title
;
 Photo-induced valence tautomerism and polarization switching in
 mononuclear cobalt complexes with an enantiopure chiral ligand.
;
_journal_issue 6
_journal_name_full 'Dalton transactions (Cambridge, England : 2003)'
_journal_page_first 2512
_journal_page_last 2516
_journal_paper_doi 10.1039/d3dt03915c
_journal_volume 53
_journal_year 2024
_chemical_absolute_configuration rm
_chemical_formula_moiety 'C30 H44 Co N4 O2, As F6, 0.5(C2 O)'
_chemical_formula_sum 'C31 H47 As Co F6 N4 O2.5'
_chemical_formula_weight 763.57
_chemical_name_systematic Co(SS-cth)(phendiox)AsF6_300K
_chemical_properties_physical Air-sensitive
_space_group_crystal_system monoclinic
_space_group_IT_number 4
_space_group_name_Hall 'P 2yb'
_space_group_name_H-M_alt 'P 1 21 1'
_atom_sites_solution_hydrogens geom
_audit_creation_method SHELXL-2014/6
_audit_update_record
;
2023-12-28 deposited with the CCDC.	2024-01-02 downloaded from the CCDC.
;
_cell_angle_alpha 90
_cell_angle_beta 92.7992(14)
_cell_angle_gamma 90
_cell_formula_units_Z 4
_cell_length_a 9.57345(16)
_cell_length_b 12.02833(19)
_cell_length_c 30.3122(4)
_cell_measurement_reflns_used 23738
_cell_measurement_temperature 293
_cell_measurement_theta_max 16.3540
_cell_measurement_theta_min 1.5420
_cell_volume 3486.36(9)
_computing_cell_refinement 'CrysAlisPro 1.171.39.46 (Rigaku OD, 2018)'
_computing_data_collection 'CrysAlisPro 1.171.39.46 (Rigaku OD, 2018)'
_computing_data_reduction 'CrysAlisPro 1.171.39.46 (Rigaku OD, 2018)'
_computing_molecular_graphics 'Olex2 1.5 (Dolomanov et al., 2009)'
_computing_publication_material 'Olex2 1.5 (Dolomanov et al., 2009)'
_computing_structure_refinement 'SHELXL-2014/6 (Sheldrick, 2014)'
_computing_structure_solution 'olex2.solve 1.5 (Bourhis et al., 2015)'
_diffrn_ambient_temperature 293
_diffrn_measured_fraction_theta_full 0.998
_diffrn_measured_fraction_theta_max 0.869
_diffrn_measurement_device_type 'esperanto-CrysAlisPro-abstract goniometer imported esperanto images'
_diffrn_measurement_method '\w scans'
_diffrn_radiation_type synchrotron
_diffrn_radiation_wavelength 0.41195
_diffrn_reflns_av_R_equivalents 0.0791
_diffrn_reflns_av_unetI/netI 0.0719
_diffrn_reflns_Laue_measured_fraction_full 0.998
_diffrn_reflns_Laue_measured_fraction_max 0.869
_diffrn_reflns_limit_h_max 16
_diffrn_reflns_limit_h_min -16
_diffrn_reflns_limit_k_max 21
_diffrn_reflns_limit_k_min -20
_diffrn_reflns_limit_l_max 52
_diffrn_reflns_limit_l_min -53
_diffrn_reflns_number 184660
_diffrn_reflns_point_group_measured_fraction_full 0.999
_diffrn_reflns_point_group_measured_fraction_max 0.841
_diffrn_reflns_theta_full 14.310
_diffrn_reflns_theta_max 21.654
_diffrn_reflns_theta_min 1.492
_exptl_absorpt_coefficient_mu 0.359
_exptl_absorpt_correction_T_max 1.00000
_exptl_absorpt_correction_T_min 0.24022
_exptl_absorpt_correction_type multi-scan
_exptl_absorpt_process_details
;
CrysAlisPro 1.171.39.46 (Rigaku Oxford Diffraction, 2018)
Empirical absorption correction using spherical harmonics,
 implemented in SCALE3 ABSPACK scaling algorithm.
;
_exptl_crystal_colour dark
_exptl_crystal_density_diffrn 1.455
_exptl_crystal_description thin
_exptl_crystal_F_000 1580
_exptl_crystal_preparation 'Magnetic properties'
_exptl_crystal_size_max 0.1
_exptl_crystal_size_mid 0.07
_exptl_crystal_size_min 0.001
_refine_diff_density_max 0.520
_refine_diff_density_min -0.326
_refine_diff_density_rms 0.056
_refine_ls_abs_structure_details
;
 Flack x determined using 6363 quotients [(I+)-(I-)]/[(I+)+(I-)]
 (Parsons, Flack and Wagner, Acta Cryst. B69 (2013) 249-259).
;
_refine_ls_abs_structure_Flack 0.003(12)
_refine_ls_extinction_method none
_refine_ls_goodness_of_fit_ref 1.047
_refine_ls_hydrogen_treatment constr
_refine_ls_matrix_type full
_refine_ls_number_parameters 832
_refine_ls_number_reflns 35329
_refine_ls_number_restraints 1
_refine_ls_restrained_S_all 1.047
_refine_ls_R_factor_all 0.1643
_refine_ls_R_factor_gt 0.0802
_refine_ls_shift/su_max 0.001
_refine_ls_shift/su_mean 0.000
_refine_ls_structure_factor_coef Fsqd
_refine_ls_weighting_details 'w=1/[\s^2^(Fo^2^)+(0.0689P)^2^+0.9553P] where P=(Fo^2^+2Fc^2^)/3'
_refine_ls_weighting_scheme calc
_refine_ls_wR_factor_gt 0.1656
_refine_ls_wR_factor_ref 0.1963
_reflns_Friedel_coverage 0.871
_reflns_Friedel_fraction_full 0.999
_reflns_Friedel_fraction_max 0.811
_reflns_number_gt 19030
_reflns_number_total 35329
_reflns_threshold_expression 'I > 2\s(I)'
_cod_data_source_file d3dt03915c2.cif
_cod_data_source_block CoSScthphendioxAsF6_300K
_cod_depositor_comments
;
Adding full bibliography for 7714870--7714871.cif.

2024-10-18
Z value and formula fixed to values more according to usual
chemical conventions.                 miguel
;
_cod_original_formula_sum 'C62 H94 As2 Co2 F12 N8 O5'
_cod_original_formula_weight 1527.15
_cod_original_formula_moiety '2(C30 H44 Co N4 O2), 2(As F6), C2 O'
_cod_original_formula_units_Z 2
_cod_original_cell_volume 3486.37(9)
_cod_original_sg_symbol_H-M 'P 21'
_cod_database_code 7714870
_shelx_space_group_comment
;
The symmetry employed for this shelxl refinement is uniquely defined
by the following loop, which should always be used as a source of
symmetry information in preference to the above space-group names.
They are only intended as comments.
;
_shelxl_version_number 2014/6

loop_
_space_group_symop_operation_xyz
'x, y, z'
'-x, y+1/2, -z'

loop_
_atom_site_label
_atom_site_type_symbol
_atom_site_fract_x
_atom_site_fract_y
_atom_site_fract_z
_atom_site_U_iso_or_equiv
_atom_site_adp_type
_atom_site_occupancy
_atom_site_site_symmetry_order
_atom_site_calc_flag
_atom_site_refinement_flags_posn
_atom_site_refinement_flags_adp
_atom_site_refinement_flags_occupancy
_atom_site_disorder_assembly
_atom_site_disorder_group
Co3 Co 0.34156(7) -0.22436(6) 0.87530(2) 0.05508(16) Uani 1 1 d . . . . .
N6 N 0.3666(4) 0.4209(4) 0.59239(13) 0.0553(9) Uani 1 1 d . . . . .
H6 H 0.3446 0.4361 0.5610 0.066 Uiso 1 1 calc R U . . .
O9 O 0.4444(5) -0.3230(3) 0.83233(13) 0.0721(10) Uani 1 1 d . . . . .
N10 N 0.5469(5) -0.1999(5) 0.90519(14) 0.0690(12) Uani 1 1 d . . . . .
H10 H 0.6102 -0.2303 0.8838 0.083 Uiso 1 1 calc R U . . .
N11 N 0.3342(6) -0.3591(4) 0.91962(15) 0.0718(12) Uani 1 1 d . . . . .
H11 H 0.2894 -0.3332 0.9461 0.086 Uiso 1 1 calc R U . . .
N12 N 0.2561(5) 0.2025(3) 0.60413(13) 0.0570(9) Uani 1 1 d . . . . .
H12 H 0.2942 0.1726 0.6323 0.068 Uiso 1 1 calc R U . . .
O15 O 0.2845(3) 0.3482(3) 0.68201(10) 0.0541(7) Uani 1 1 d . . . . .
N2 N 0.1088(5) 0.5393(3) 0.62290(14) 0.0590(9) Uani 1 1 d . . . . .
H2 H 0.0397 0.5412 0.6457 0.071 Uiso 1 1 calc R U . . .
C31 C 0.5913(5) -0.2583(5) 0.72654(16) 0.0611(11) Uani 1 1 d . . . . .
C58 C 0.5626(5) -0.3178(4) 0.76444(17) 0.0593(11) Uani 1 1 d . . . . .
O5 O 0.0159(3) 0.3293(3) 0.66125(11) 0.0598(8) Uani 1 1 d . . . . .
C30 C 0.4991(8) -0.0207(6) 0.9409(2) 0.0834(19) Uani 1 1 d . . . . .
H30A H 0.4828 -0.0608 0.9680 0.100 Uiso 1 1 calc R U . . .
H30B H 0.5441 0.0489 0.9495 0.100 Uiso 1 1 calc R U . . .
C32 C 0.4492(5) -0.0988(5) 0.75165(15) 0.0595(11) Uani 1 1 d . . . . .
C29 C 0.5336(5) -0.1472(5) 0.71976(15) 0.0605(11) Uani 1 1 d . . . . .
C11 C 0.2879(11) 0.0997(7) 0.9456(2) 0.106(3) Uani 1 1 d . . . . .
H11A H 0.2714 0.0734 0.9748 0.158 Uiso 1 1 calc R U . . .
H11B H 0.2005 0.1196 0.9308 0.158 Uiso 1 1 calc R U . . .
H11C H 0.3479 0.1637 0.9475 0.158 Uiso 1 1 calc R U . . .
C12 C -0.0412(6) 0.2527(5) 0.55762(16) 0.0633(12) Uani 1 1 d . . . . .
H12A H -0.0875 0.2353 0.5849 0.076 Uiso 1 1 calc R U . . .
C14 C 0.1573(7) 0.1141(4) 0.58646(17) 0.0647(12) Uani 1 1 d . . . . .
N17 N 0.2679(5) -0.0929(4) 0.91477(14) 0.0644(10) Uani 1 1 d . . . . .
H17 H 0.2552 -0.1225 0.9444 0.077 Uiso 1 1 calc R U . . .
C34 C 0.5029(9) 0.0222(7) 0.6764(2) 0.089(2) Uani 1 1 d . . . . .
H34 H 0.5209 0.0625 0.6512 0.107 Uiso 1 1 calc R U . . .
C60 C 0.4809(8) -0.3834(7) 0.9319(2) 0.0859(19) Uani 1 1 d . . . . .
H60A H 0.5241 -0.4203 0.9076 0.103 Uiso 1 1 calc R U . . .
H60B H 0.4863 -0.4328 0.9572 0.103 Uiso 1 1 calc R U . . .
C27 C 0.5567(8) -0.2790(7) 0.9429(2) 0.0852(19) Uani 1 1 d . . . . .
H27A H 0.6542 -0.2956 0.9502 0.102 Uiso 1 1 calc R U . . .
H27B H 0.5173 -0.2449 0.9685 0.102 Uiso 1 1 calc R U . . .
C18 C 0.2553(6) 0.3094(4) 0.75842(15) 0.0586(11) Uani 1 1 d . . . . .
C40 C 0.0608(7) 0.1595(5) 0.54863(17) 0.0676(13) Uani 1 1 d . . . . .
H40A H 0.1200 0.1849 0.5256 0.081 Uiso 1 1 calc R U . . .
H40B H 0.0067 0.0974 0.5366 0.081 Uiso 1 1 calc R U . . .
C20 C 0.6794(7) -0.3083(6) 0.6964(2) 0.0833(17) Uani 1 1 d . . . . .
H20 H 0.7014 -0.2702 0.6710 0.100 Uiso 1 1 calc R U . . .
C19 C 0.2108(7) 0.6299(4) 0.63505(19) 0.0681(13) Uani 1 1 d . . . . .
C13 C 0.3587(8) 0.0071(5) 0.91935(18) 0.0755(16) Uani 1 1 d . . . . .
H13 H 0.3737 0.0356 0.8897 0.091 Uiso 1 1 calc R U . . .
C38 C 0.4347(6) 0.5227(5) 0.6118(2) 0.0701(14) Uani 1 1 d . . . . .
H38 H 0.4580 0.5095 0.6432 0.084 Uiso 1 1 calc R U . . .
C26 C 0.4567(6) 0.3217(5) 0.5949(2) 0.0701(14) Uani 1 1 d . . . . .
H26A H 0.4896 0.3094 0.6252 0.084 Uiso 1 1 calc R U . . .
H26B H 0.5375 0.3335 0.5774 0.084 Uiso 1 1 calc R U . . .
C17 C 0.3788(6) 0.2225(5) 0.57825(19) 0.0704(14) Uani 1 1 d . . . . .
H17A H 0.3492 0.2337 0.5475 0.084 Uiso 1 1 calc R U . . .
H17B H 0.4396 0.1581 0.5800 0.084 Uiso 1 1 calc R U . . .
C23 C 0.2223(9) 0.2593(6) 0.83357(18) 0.089(2) Uani 1 1 d . . . . .
H23 H 0.1647 0.2358 0.8556 0.107 Uiso 1 1 calc R U . . .
C1A C 0.1642(7) 0.2744(5) 0.79015(15) 0.0669(13) Uani 1 1 d . . . . .
C1B C 0.6189(7) -0.4242(5) 0.7716(2) 0.0746(15) Uani 1 1 d . . . . .
H1B H 0.5978 -0.4636 0.7969 0.090 Uiso 1 1 calc R U . . .
C15 C -0.1529(8) 0.2588(7) 0.5198(2) 0.094(2) Uani 1 1 d . . . . .
H15A H -0.1098 0.2786 0.4929 0.142 Uiso 1 1 calc R U . . .
H15B H -0.2214 0.3139 0.5264 0.142 Uiso 1 1 calc R U . . .
H15C H -0.1976 0.1877 0.5162 0.142 Uiso 1 1 calc R U . . .
C21 C 0.3594(10) 0.2781(7) 0.8440(2) 0.098(2) Uani 1 1 d . . . . .
H21 H 0.3955 0.2646 0.8725 0.118 Uiso 1 1 calc R U . . .
C1E C 0.2575(9) -0.4600(6) 0.9030(2) 0.0849(18) Uani 1 1 d . . . . .
H1E H 0.3006 -0.4854 0.8761 0.102 Uiso 1 1 calc R U . . .
C C -0.0795(8) 0.2175(7) 0.8087(2) 0.095(2) Uani 1 1 d . . . . .
HA H -0.0494 0.2082 0.8382 0.115 Uiso 1 1 calc R U . . .
C1F C 0.0691(9) -0.3630(8) 0.8511(3) 0.102(2) Uani 1 1 d . . . . .
C43 C 0.3377(7) 0.6231(5) 0.6073(2) 0.0767(16) Uani 1 1 d . . . . .
H43A H 0.3938 0.6888 0.6136 0.092 Uiso 1 1 calc R U . . .
H43B H 0.3048 0.6278 0.5766 0.092 Uiso 1 1 calc R U . . .
C42 C 0.1425(10) 0.7451(5) 0.6280(3) 0.101(2) Uani 1 1 d . . . . .
H42A H 0.1193 0.7559 0.5971 0.151 Uiso 1 1 calc R U . . .
H42B H 0.2067 0.8018 0.6382 0.151 Uiso 1 1 calc R U . . .
H42C H 0.0591 0.7492 0.6442 0.151 Uiso 1 1 calc R U . . .
C33 C 0.3938(6) 0.3311(5) 0.76982(18) 0.0686(13) Uani 1 1 d . . . . .
H33 H 0.4533 0.3555 0.7485 0.082 Uiso 1 1 calc R U . . .
C1I C 0.7037(8) -0.4702(6) 0.7422(3) 0.098(2) Uani 1 1 d . . . . .
H1I H 0.7422 -0.5402 0.7474 0.117 Uiso 1 1 calc R U . . .
C56 C 0.2679(13) -0.5541(8) 0.9371(3) 0.126(4) Uani 1 1 d . . . . .
H56A H 0.3646 -0.5708 0.9441 0.189 Uiso 1 1 calc R U . . .
H56B H 0.2219 -0.6192 0.9252 0.189 Uiso 1 1 calc R U . . .
H56C H 0.2239 -0.5314 0.9634 0.189 Uiso 1 1 calc R U . . .
C28 C 0.3971(7) 0.0090(5) 0.74557(19) 0.0742(15) Uani 1 1 d . . . . .
H28 H 0.3442 0.0411 0.7671 0.089 Uiso 1 1 calc R U . . .
C39 C 0.0507(7) -0.1755(8) 0.8864(3) 0.100(2) Uani 1 1 d . . . . .
H39A H 0.0404 -0.2137 0.9142 0.120 Uiso 1 1 calc R U . . .
H39B H -0.0420 -0.1598 0.8736 0.120 Uiso 1 1 calc R U . . .
C44 C -0.1719(6) 0.2460(5) 0.7219(2) 0.0764(16) Uani 1 1 d . . . . .
H44 H -0.2048 0.2553 0.6928 0.092 Uiso 1 1 calc R U . . .
C62 C 0.2509(8) 0.6158(6) 0.68434(19) 0.0793(16) Uani 1 1 d . . . . .
H62A H 0.1681 0.6183 0.7009 0.119 Uiso 1 1 calc R U . . .
H62B H 0.3129 0.6747 0.6939 0.119 Uiso 1 1 calc R U . . .
H62C H 0.2968 0.5455 0.6890 0.119 Uiso 1 1 calc R U . . .
C54 C 0.1266(11) -0.4115(8) 0.8098(3) 0.115(3) Uani 1 1 d . . . . .
H54A H 0.0909 -0.3705 0.7845 0.172 Uiso 1 1 calc R U . . .
H54B H 0.0988 -0.4879 0.8070 0.172 Uiso 1 1 calc R U . . .
H54C H 0.2269 -0.4069 0.8117 0.172 Uiso 1 1 calc R U . . .
C1J C -0.0347(5) 0.2699(4) 0.73394(16) 0.0589(11) Uani 1 1 d . . . . .
N N 0.1265(6) -0.2476(5) 0.85619(17) 0.0826(14) Uani 1 1 d . . . . .
H H 0.1136 -0.2133 0.8270 0.099 Uiso 1 1 calc R U . . .
C1K C 0.0172(7) 0.2550(5) 0.77773(18) 0.0697(14) Uani 1 1 d . . . . .
C57 C 0.1066(10) -0.4335(8) 0.8916(3) 0.104(3) Uani 1 1 d . . . . .
H57A H 0.0696 -0.3963 0.9169 0.125 Uiso 1 1 calc R U . . .
H57B H 0.0570 -0.5036 0.8881 0.125 Uiso 1 1 calc R U . . .
C59 C 0.6027(7) -0.0876(7) 0.91557(19) 0.0841(19) Uani 1 1 d . . . . .
C16 C 0.5698(9) 0.5488(9) 0.5884(3) 0.117(3) Uani 1 1 d . . . . .
H16A H 0.6280 0.4838 0.5885 0.175 Uiso 1 1 calc R U . . .
H16B H 0.6189 0.6081 0.6037 0.175 Uiso 1 1 calc R U . . .
H16C H 0.5469 0.5709 0.5585 0.175 Uiso 1 1 calc R U . . .
C25 C 0.4740(5) -0.2699(4) 0.79718(16) 0.0572(10) Uani 1 1 d . . . . .
O2 O 0.3491(4) -0.1193(4) 0.82152(12) 0.0727(10) Uani 1 1 d . . . . .
C35 C 0.0585(5) 0.3087(3) 0.70131(14) 0.0494(9) Uani 1 1 d . . . . .
C37 C 0.5561(7) -0.0838(6) 0.68234(18) 0.0788(16) Uani 1 1 d . . . . .
H37 H 0.6092 -0.1140 0.6604 0.095 Uiso 1 1 calc R U . . .
C36 C 0.4211(5) -0.1614(4) 0.79091(16) 0.0584(11) Uani 1 1 d . . . . .
C45 C 0.1286(8) -0.0678(7) 0.8946(3) 0.093(2) Uani 1 1 d . . . . .
H45A H 0.1378 -0.0285 0.8669 0.112 Uiso 1 1 calc R U . . .
H45B H 0.0773 -0.0207 0.9141 0.112 Uiso 1 1 calc R U . . .
C64 C 0.2393(10) 0.0141(5) 0.5686(3) 0.094(2) Uani 1 1 d . . . . .
H64A H 0.2708 0.0317 0.5398 0.141 Uiso 1 1 calc R U . . .
H64B H 0.1794 -0.0499 0.5666 0.141 Uiso 1 1 calc R U . . .
H64C H 0.3186 -0.0015 0.5882 0.141 Uiso 1 1 calc R U . . .
C22 C -0.0573(6) 0.4551(5) 0.5692(2) 0.0721(14) Uani 1 1 d . . . . .
H22A H -0.1206 0.4400 0.5925 0.086 Uiso 1 1 calc R U . . .
H22B H -0.1128 0.4675 0.5420 0.086 Uiso 1 1 calc R U . . .
C61 C 0.0277(7) 0.5578(5) 0.5806(2) 0.0753(16) Uani 1 1 d . . . . .
H61A H 0.0908 0.5734 0.5573 0.090 Uiso 1 1 calc R U . . .
H61B H -0.0339 0.6212 0.5834 0.090 Uiso 1 1 calc R U . . .
C63 C 0.0750(8) 0.0751(5) 0.6250(2) 0.0812(17) Uani 1 1 d . . . . .
H63A H 0.1347 0.0321 0.6448 0.122 Uiso 1 1 calc R U . . .
H63B H -0.0022 0.0301 0.6143 0.122 Uiso 1 1 calc R U . . .
H63C H 0.0403 0.1384 0.6404 0.122 Uiso 1 1 calc R U . . .
C47 C 0.4232(8) 0.0674(6) 0.7082(2) 0.0836(18) Uani 1 1 d . . . . .
H47 H 0.3865 0.1385 0.7044 0.100 Uiso 1 1 calc R U . . .
C46 C 0.4441(8) 0.3168(6) 0.8129(2) 0.0859(18) Uani 1 1 d . . . . .
H46 H 0.5369 0.3337 0.8206 0.103 Uiso 1 1 calc R U . . .
As As -0.29423(9) -0.10518(7) 0.55225(2) 0.0899(2) Uani 1 1 d . . . . .
C50 C 0.6334(10) -0.0305(8) 0.8712(2) 0.109(3) Uani 1 1 d . . . . .
H50A H 0.6775 0.0401 0.8770 0.164 Uiso 1 1 calc R U . . .
H50B H 0.5473 -0.0193 0.8542 0.164 Uiso 1 1 calc R U . . .
H50C H 0.6944 -0.0768 0.8549 0.164 Uiso 1 1 calc R U . . .
C49 C 0.7329(8) -0.4119(7) 0.7042(3) 0.098(2) Uani 1 1 d . . . . .
H49 H 0.7897 -0.4441 0.6837 0.117 Uiso 1 1 calc R U . . .
C48 C -0.2130(9) 0.1954(8) 0.7964(3) 0.113(3) Uani 1 1 d . . . . .
H48 H -0.2737 0.1714 0.8175 0.135 Uiso 1 1 calc R U . . .
C51 C 0.7420(8) -0.0958(11) 0.9438(3) 0.117(3) Uani 1 1 d . . . . .
H51A H 0.7964 -0.1567 0.9334 0.176 Uiso 1 1 calc R U . . .
H51B H 0.7221 -0.1080 0.9742 0.176 Uiso 1 1 calc R U . . .
H51C H 0.7936 -0.0279 0.9413 0.176 Uiso 1 1 calc R U . . .
C41 C -0.2617(8) 0.2075(7) 0.7535(3) 0.104(3) Uani 1 1 d . . . . .
H41 H -0.3541 0.1902 0.7454 0.125 Uiso 1 1 calc R U . . .
F6 F -0.4400(6) -0.1382(8) 0.5768(2) 0.165(3) Uani 1 1 d . . . . .
F7 F -0.2830(8) -0.2362(6) 0.5302(2) 0.155(3) Uani 1 1 d . . . . .
F8 F -0.2070(8) -0.1537(8) 0.5979(2) 0.176(3) Uani 1 1 d . . . . .
F9 F -0.2965(11) 0.0205(5) 0.5756(2) 0.179(3) Uani 1 1 d . . . . .
F5 F -0.1504(12) -0.0741(8) 0.5266(4) 0.266(7) Uani 1 1 d . . . . .
F2 F 0.3100(12) -0.2573(12) 1.0858(3) 0.257(6) Uani 1 1 d . . . . .
F1 F -0.3812(17) -0.0674(14) 0.5074(2) 0.315(9) Uani 1 1 d . . . . .
As2 As 0.20547(11) -0.20087(9) 1.04855(3) 0.1085(3) Uani 1 1 d . . . . .
F4 F 0.3311(15) -0.1289(15) 1.0273(5) 0.297(8) Uani 1 1 d . . . . .
F3 F 0.238(2) -0.2910(14) 1.0121(3) 0.315(9) Uani 1 1 d . . . . .
F11 F 0.192(2) -0.1046(13) 1.0844(5) 0.326(9) Uani 1 1 d . . . . .
F10 F 0.0997(15) -0.1526(17) 1.0111(5) 0.325(9) Uani 1 1 d . . . . .
F12 F 0.0803(13) -0.259(2) 1.0703(4) 0.353(12) Uani 1 1 d . . . . .
C52 C -0.0966(11) -0.3597(13) 0.8457(5) 0.165(6) Uani 1 1 d . . . . .
H52A H -0.1245 -0.3122 0.8213 0.248 Uiso 1 1 calc R U . . .
H52B H -0.1341 -0.3315 0.8723 0.248 Uiso 1 1 calc R U . . .
H52C H -0.1316 -0.4334 0.8401 0.248 Uiso 1 1 calc R U . . .
N1 N 0.0347(4) 0.3602(4) 0.56389(12) 0.0540(8) Uani 1 1 d . . . . .
H1 H 0.0880 0.3733 0.5376 0.065 Uiso 1 1 calc R U . . .
C2 C 0.2028(5) 0.3229(4) 0.71269(13) 0.0484(8) Uani 1 1 d . . . . .
C4 C 0.024(3) -0.068(2) 0.7377(6) 0.226(10) Uani 1 1 d . . . . .
C5 C -0.087(2) -0.084(3) 0.7391(13) 0.32(2) Uani 1 1 d . . . . .
O6 O 0.052(3) -0.094(2) 0.7805(7) 0.403(15) Uani 1 1 d . . . . .
Co1 Co 0.17812(6) 0.36684(5) 0.62047(2) 0.04544(13) Uani 1 1 d . . . . .

loop_
_atom_site_aniso_label
_atom_site_aniso_U_11
_atom_site_aniso_U_22
_atom_site_aniso_U_33
_atom_site_aniso_U_23
_atom_site_aniso_U_13
_atom_site_aniso_U_12
Co3 0.0655(4) 0.0611(4) 0.0394(3) -0.0007(3) 0.0106(2) 0.0035(3)
N6 0.059(2) 0.060(2) 0.0480(18) 0.0049(16) 0.0099(16) -0.0074(18)
O9 0.091(3) 0.061(2) 0.065(2) 0.0001(17) 0.0054(19) 0.011(2)
N10 0.073(3) 0.088(3) 0.0466(19) -0.014(2) 0.0085(18) 0.000(2)
N11 0.092(3) 0.076(3) 0.048(2) 0.004(2) 0.014(2) 0.001(3)
N12 0.074(2) 0.052(2) 0.0453(18) 0.0052(16) 0.0035(17) 0.0040(19)
O15 0.0561(15) 0.064(2) 0.0434(14) 0.0059(13) 0.0098(12) -0.0038(14)
N2 0.070(2) 0.051(2) 0.055(2) 0.0036(17) 0.0025(19) 0.0011(18)
C31 0.066(3) 0.066(3) 0.052(2) -0.015(2) 0.003(2) 0.002(2)
C58 0.065(3) 0.052(2) 0.060(3) -0.015(2) -0.012(2) 0.003(2)
O5 0.0569(17) 0.067(2) 0.0561(17) 0.0056(15) 0.0080(14) -0.0052(15)
C30 0.108(5) 0.089(4) 0.055(3) -0.022(3) 0.018(3) -0.027(4)
C32 0.064(3) 0.066(3) 0.048(2) -0.009(2) -0.0028(19) 0.005(2)
C29 0.065(2) 0.068(3) 0.048(2) -0.012(2) 0.0002(19) 0.003(2)
C11 0.171(8) 0.069(4) 0.079(4) -0.015(3) 0.028(5) 0.015(5)
C12 0.076(3) 0.066(3) 0.047(2) 0.005(2) -0.004(2) -0.018(2)
C14 0.092(4) 0.048(2) 0.053(2) 0.002(2) -0.001(2) -0.005(2)
N17 0.072(2) 0.073(3) 0.049(2) -0.0035(19) 0.0118(18) 0.004(2)
C34 0.118(5) 0.093(5) 0.057(3) 0.012(3) 0.006(3) 0.021(4)
C60 0.103(5) 0.093(5) 0.062(3) 0.016(3) 0.001(3) 0.024(4)
C27 0.087(4) 0.113(5) 0.054(3) 0.005(3) -0.010(3) 0.009(4)
C18 0.086(3) 0.046(2) 0.045(2) 0.0017(17) 0.012(2) 0.006(2)
C40 0.099(4) 0.055(3) 0.049(2) -0.005(2) 0.001(2) -0.011(3)
C20 0.090(4) 0.083(4) 0.079(4) -0.020(3) 0.018(3) 0.011(3)
C19 0.092(4) 0.049(3) 0.063(3) -0.004(2) -0.005(3) -0.005(2)
C13 0.116(5) 0.064(3) 0.048(2) -0.006(2) 0.023(3) -0.004(3)
C38 0.065(3) 0.080(4) 0.067(3) -0.006(3) 0.015(2) -0.026(3)
C26 0.061(3) 0.081(4) 0.070(3) 0.008(3) 0.017(2) 0.002(3)
C17 0.079(3) 0.072(3) 0.061(3) 0.002(2) 0.015(2) 0.016(3)
C23 0.142(6) 0.081(4) 0.046(2) 0.011(3) 0.016(3) 0.000(4)
C1A 0.104(4) 0.053(2) 0.046(2) 0.003(2) 0.020(2) 0.000(3)
C1B 0.084(4) 0.057(3) 0.083(4) -0.017(3) 0.000(3) 0.003(3)
C15 0.101(5) 0.102(5) 0.077(4) 0.005(4) -0.027(3) -0.030(4)
C21 0.141(7) 0.100(5) 0.052(3) 0.007(3) -0.012(4) 0.000(5)
C1E 0.125(6) 0.076(4) 0.054(3) 0.008(3) 0.011(3) -0.011(4)
C 0.107(5) 0.107(5) 0.076(4) 0.024(4) 0.044(4) -0.005(4)
C1F 0.100(5) 0.111(6) 0.092(5) -0.012(4) -0.012(4) -0.027(4)
C43 0.098(4) 0.060(3) 0.072(3) 0.011(3) 0.010(3) -0.023(3)
C42 0.146(7) 0.050(3) 0.105(5) -0.006(3) -0.003(5) 0.009(4)
C33 0.078(3) 0.073(3) 0.054(2) 0.002(2) -0.003(2) 0.001(3)
C1I 0.098(5) 0.069(4) 0.125(6) -0.031(4) 0.004(5) 0.021(4)
C56 0.215(11) 0.084(5) 0.081(5) 0.027(4) 0.029(6) -0.017(6)
C28 0.090(4) 0.077(4) 0.056(3) 0.002(3) 0.004(3) 0.023(3)
C39 0.068(3) 0.136(7) 0.098(5) -0.024(5) 0.013(3) 0.010(4)
C44 0.068(3) 0.065(3) 0.099(4) 0.005(3) 0.026(3) -0.006(2)
C62 0.103(4) 0.074(4) 0.061(3) -0.012(3) 0.004(3) -0.016(3)
C54 0.158(8) 0.111(6) 0.074(4) -0.020(4) -0.014(5) -0.023(6)
C1J 0.071(3) 0.043(2) 0.066(3) 0.000(2) 0.029(2) -0.003(2)
N 0.086(3) 0.098(4) 0.063(3) -0.010(3) -0.002(2) -0.001(3)
C1K 0.097(4) 0.056(3) 0.058(3) 0.009(2) 0.031(3) -0.005(3)
C57 0.124(6) 0.105(6) 0.083(5) -0.010(4) 0.018(4) -0.045(5)
C59 0.088(4) 0.110(5) 0.056(3) -0.017(3) 0.021(3) -0.032(4)
C16 0.091(5) 0.129(7) 0.134(7) -0.026(6) 0.047(5) -0.051(5)
C25 0.063(3) 0.060(3) 0.048(2) -0.0044(19) 0.0015(19) 0.004(2)
O2 0.089(2) 0.069(2) 0.0622(19) 0.0022(17) 0.0187(18) 0.017(2)
C35 0.062(2) 0.040(2) 0.046(2) -0.0004(15) 0.0124(18) -0.0031(17)
C37 0.099(4) 0.093(4) 0.044(2) 0.001(3) 0.007(3) 0.016(4)
C36 0.064(3) 0.061(3) 0.051(2) -0.0068(19) 0.0063(19) 0.007(2)
C45 0.088(4) 0.101(5) 0.091(5) -0.019(4) 0.014(4) 0.026(4)
C64 0.138(6) 0.053(3) 0.090(5) -0.011(3) 0.006(4) 0.011(4)
C22 0.067(3) 0.072(3) 0.074(3) 0.001(3) -0.019(3) 0.009(3)
C61 0.095(4) 0.056(3) 0.072(3) 0.005(2) -0.021(3) 0.013(3)
C63 0.113(5) 0.064(3) 0.066(3) 0.013(3) 0.002(3) -0.023(3)
C47 0.112(5) 0.075(4) 0.063(3) 0.009(3) 0.004(3) 0.023(4)
C46 0.106(5) 0.088(4) 0.062(3) 0.001(3) -0.016(3) -0.001(4)
As 0.1270(6) 0.0928(5) 0.0531(3) -0.0151(3) 0.0352(3) -0.0200(4)
C50 0.137(6) 0.124(7) 0.070(4) -0.020(4) 0.048(4) -0.051(5)
C49 0.100(5) 0.094(5) 0.102(5) -0.036(4) 0.028(4) 0.014(4)
C48 0.111(6) 0.120(7) 0.112(6) 0.040(5) 0.056(5) -0.008(5)
C51 0.083(4) 0.181(10) 0.089(5) -0.030(6) 0.011(4) -0.028(5)
C41 0.073(4) 0.101(6) 0.142(8) 0.016(5) 0.045(4) -0.013(4)
F6 0.123(4) 0.235(9) 0.141(5) -0.055(6) 0.045(3) -0.059(5)
F7 0.227(7) 0.114(4) 0.129(4) -0.052(4) 0.062(5) -0.041(4)
F8 0.173(6) 0.235(9) 0.119(4) -0.017(5) -0.009(4) 0.070(6)
F9 0.320(11) 0.099(4) 0.126(5) -0.028(4) 0.097(6) -0.014(5)
F5 0.334(12) 0.197(8) 0.291(10) -0.118(8) 0.258(10) -0.141(9)
F2 0.281(11) 0.326(16) 0.160(7) 0.074(9) -0.027(8) 0.128(11)
F1 0.49(2) 0.374(19) 0.071(4) 0.010(7) -0.048(7) 0.158(17)
As2 0.1356(7) 0.1187(7) 0.0756(4) 0.0209(4) 0.0491(4) 0.0380(5)
F4 0.318(15) 0.324(19) 0.257(12) 0.044(12) 0.097(12) -0.138(14)
F3 0.48(2) 0.330(18) 0.142(7) -0.090(10) 0.076(10) 0.116(17)
F11 0.44(2) 0.246(14) 0.306(16) -0.104(12) 0.127(16) 0.084(15)
F10 0.273(13) 0.39(3) 0.300(15) 0.112(17) -0.062(12) 0.077(15)
F12 0.241(11) 0.64(3) 0.184(9) 0.061(14) 0.061(8) -0.200(17)
C52 0.111(7) 0.213(15) 0.166(10) -0.029(10) -0.038(7) -0.054(8)
N1 0.0614(19) 0.055(2) 0.0450(16) 0.0034(16) -0.0013(14) -0.0027(19)
C2 0.060(2) 0.0441(19) 0.0418(18) 0.0008(15) 0.0087(16) 0.0008(17)
C4 0.214(19) 0.30(3) 0.167(15) 0.069(16) -0.014(14) 0.01(2)
C5 0.137(13) 0.25(3) 0.57(6) -0.06(3) -0.09(2) 0.016(17)
O6 0.53(4) 0.41(3) 0.262(18) 0.17(2) -0.10(2) 0.02(3)
Co1 0.0509(3) 0.0468(3) 0.0389(2) 0.0055(2) 0.00556(19) -0.0027(2)

loop_
_atom_type_symbol
_atom_type_description
_atom_type_scat_dispersion_real
_atom_type_scat_dispersion_imag
_atom_type_scat_source
C C -0.0010 0.0005 'International Tables Vol C Tables 4.2.6.8 and 6.1.1.4'
H H 0.0000 0.0000 'International Tables Vol C Tables 4.2.6.8 and 6.1.1.4'
As As 0.2047 0.7853 'International Tables Vol C Tables 4.2.6.8 and 6.1.1.4'
Co Co 0.1672 0.3619 'International Tables Vol C Tables 4.2.6.8 and 6.1.1.4'
F F 0.0000 0.0032 'International Tables Vol C Tables 4.2.6.8 and 6.1.1.4'
N N -0.0015 0.0010 'International Tables Vol C Tables 4.2.6.8 and 6.1.1.4'
O O -0.0012 0.0019 'International Tables Vol C Tables 4.2.6.8 and 6.1.1.4'

loop_
_geom_angle_atom_site_label_1
_geom_angle_atom_site_label_2
_geom_angle_atom_site_label_3
_geom_angle
_geom_angle_site_symmetry_1
_geom_angle_site_symmetry_3
_geom_angle_publ_flag
O9 Co3 O2 79.42(16) . . ?
O9 Co3 N11 89.52(18) . . ?
O2 Co3 N11 167.44(18) . . ?
O9 Co3 N17 166.47(19) . . ?
O2 Co3 N17 90.85(17) . . ?
N11 Co3 N17 101.00(18) . . ?
O9 Co3 N 103.8(2) . . ?
O2 Co3 N 86.4(2) . . ?
N11 Co3 N 90.6(2) . . ?
N17 Co3 N 84.7(2) . . ?
O9 Co3 N10 83.62(17) . . ?
O2 Co3 N10 100.54(19) . . ?
N11 Co3 N10 83.9(2) . . ?
N17 Co3 N10 89.02(18) . . ?
N Co3 N10 170.76(18) . . ?
C26 N6 C38 113.6(4) . . ?
C26 N6 Co1 103.7(3) . . ?
C38 N6 Co1 117.0(3) . . ?
C26 N6 H6 107.3 . . ?
C38 N6 H6 107.3 . . ?
Co1 N6 H6 107.3 . . ?
C25 O9 Co3 111.8(3) . . ?
C59 N10 C27 114.3(5) . . ?
C59 N10 Co3 121.9(4) . . ?
C27 N10 Co3 105.0(4) . . ?
C59 N10 H10 104.6 . . ?
C27 N10 H10 104.6 . . ?
Co3 N10 H10 104.6 . . ?
C60 N11 C1E 111.9(6) . . ?
C60 N11 Co3 104.7(4) . . ?
C1E N11 Co3 116.1(4) . . ?
C60 N11 H11 107.9 . . ?
C1E N11 H11 107.9 . . ?
Co3 N11 H11 107.9 . . ?
C17 N12 C14 115.6(4) . . ?
C17 N12 Co1 105.4(3) . . ?
C14 N12 Co1 120.4(3) . . ?
C17 N12 H12 104.6 . . ?
C14 N12 H12 104.6 . . ?
Co1 N12 H12 104.6 . . ?
C2 O15 Co1 112.6(3) . . ?
C61 N2 C19 114.2(4) . . ?
C61 N2 Co1 105.2(3) . . ?
C19 N2 Co1 120.4(3) . . ?
C61 N2 H2 105.3 . . ?
C19 N2 H2 105.3 . . ?
Co1 N2 H2 105.3 . . ?
C58 C31 C20 117.6(6) . . ?
C58 C31 C29 120.0(4) . . ?
C20 C31 C29 122.4(6) . . ?
C31 C58 C1B 120.5(5) . . ?
C31 C58 C25 120.3(5) . . ?
C1B C58 C25 119.2(5) . . ?
C35 O5 Co1 113.0(3) . . ?
C13 C30 C59 119.4(5) . . ?
C13 C30 H30A 107.5 . . ?
C59 C30 H30A 107.5 . . ?
C13 C30 H30B 107.5 . . ?
C59 C30 H30B 107.5 . . ?
H30A C30 H30B 107.0 . . ?
C28 C32 C29 120.2(5) . . ?
C28 C32 C36 120.8(5) . . ?
C29 C32 C36 118.9(5) . . ?
C37 C29 C32 116.6(5) . . ?
C37 C29 C31 123.0(5) . . ?
C32 C29 C31 120.4(5) . . ?
C13 C11 H11A 109.5 . . ?
C13 C11 H11B 109.5 . . ?
H11A C11 H11B 109.5 . . ?
C13 C11 H11C 109.5 . . ?
H11A C11 H11C 109.5 . . ?
H11B C11 H11C 109.5 . . ?
N1 C12 C40 110.4(4) . . ?
N1 C12 C15 111.8(5) . . ?
C40 C12 C15 109.4(5) . . ?
N1 C12 H12A 108.4 . . ?
C40 C12 H12A 108.4 . . ?
C15 C12 H12A 108.4 . . ?
N12 C14 C63 106.6(4) . . ?
N12 C14 C40 111.1(4) . . ?
C63 C14 C40 111.7(5) . . ?
N12 C14 C64 110.7(5) . . ?
C63 C14 C64 108.7(5) . . ?
C40 C14 C64 108.1(5) . . ?
C45 N17 C13 112.7(6) . . ?
C45 N17 Co3 103.8(4) . . ?
C13 N17 Co3 116.5(3) . . ?
C45 N17 H17 107.8 . . ?
C13 N17 H17 107.8 . . ?
Co3 N17 H17 107.8 . . ?
C47 C34 C37 119.3(6) . . ?
C47 C34 H34 120.3 . . ?
C37 C34 H34 120.3 . . ?
N11 C60 C27 109.9(6) . . ?
N11 C60 H60A 109.7 . . ?
C27 C60 H60A 109.7 . . ?
N11 C60 H60B 109.7 . . ?
C27 C60 H60B 109.7 . . ?
H60A C60 H60B 108.2 . . ?
C60 C27 N10 111.0(5) . . ?
C60 C27 H27A 109.4 . . ?
N10 C27 H27A 109.4 . . ?
C60 C27 H27B 109.4 . . ?
N10 C27 H27B 109.4 . . ?
H27A C27 H27B 108.0 . . ?
C33 C18 C1A 120.7(5) . . ?
C33 C18 C2 120.0(4) . . ?
C1A C18 C2 119.4(5) . . ?
C12 C40 C14 119.7(4) . . ?
C12 C40 H40A 107.4 . . ?
C14 C40 H40A 107.4 . . ?
C12 C40 H40B 107.4 . . ?
C14 C40 H40B 107.4 . . ?
H40A C40 H40B 106.9 . . ?
C49 C20 C31 120.8(7) . . ?
C49 C20 H20 119.6 . . ?
C31 C20 H20 119.6 . . ?
N2 C19 C43 110.8(5) . . ?
N2 C19 C62 106.7(5) . . ?
C43 C19 C62 111.4(6) . . ?
N2 C19 C42 110.7(5) . . ?
C43 C19 C42 108.6(6) . . ?
C62 C19 C42 108.6(5) . . ?
N17 C13 C30 111.5(5) . . ?
N17 C13 C11 111.3(6) . . ?
C30 C13 C11 109.9(6) . . ?
N17 C13 H13 108.0 . . ?
C30 C13 H13 108.0 . . ?
C11 C13 H13 108.0 . . ?
N6 C38 C43 111.2(5) . . ?
N6 C38 C16 110.3(5) . . ?
C43 C38 C16 108.7(6) . . ?
N6 C38 H38 108.9 . . ?
C43 C38 H38 108.9 . . ?
C16 C38 H38 108.9 . . ?
N6 C26 C17 110.6(4) . . ?
N6 C26 H26A 109.5 . . ?
C17 C26 H26A 109.5 . . ?
N6 C26 H26B 109.5 . . ?
C17 C26 H26B 109.5 . . ?
H26A C26 H26B 108.1 . . ?
N12 C17 C26 110.7(4) . . ?
N12 C17 H17A 109.5 . . ?
C26 C17 H17A 109.5 . . ?
N12 C17 H17B 109.5 . . ?
C26 C17 H17B 109.5 . . ?
H17A C17 H17B 108.1 . . ?
C21 C23 C1A 121.9(6) . . ?
C21 C23 H23 119.0 . . ?
C1A C23 H23 119.0 . . ?
C18 C1A C23 116.7(6) . . ?
C18 C1A C1K 119.9(5) . . ?
C23 C1A C1K 123.4(5) . . ?
C1I C1B C58 120.6(7) . . ?
C1I C1B H1B 119.7 . . ?
C58 C1B H1B 119.7 . . ?
C12 C15 H15A 109.5 . . ?
C12 C15 H15B 109.5 . . ?
H15A C15 H15B 109.5 . . ?
C12 C15 H15C 109.5 . . ?
H15A C15 H15C 109.5 . . ?
H15B C15 H15C 109.5 . . ?
C23 C21 C46 120.0(6) . . ?
C23 C21 H21 120.0 . . ?
C46 C21 H21 120.0 . . ?
N11 C1E C57 110.9(6) . . ?
N11 C1E C56 110.9(6) . . ?
C57 C1E C56 109.9(7) . . ?
N11 C1E H1E 108.3 . . ?
C57 C1E H1E 108.3 . . ?
C56 C1E H1E 108.3 . . ?
C48 C C1K 121.4(7) . . ?
C48 C HA 119.3 . . ?
C1K C HA 119.3 . . ?
N C1F C54 107.2(7) . . ?
N C1F C57 111.3(6) . . ?
C54 C1F C57 111.9(8) . . ?
N C1F C52 110.3(9) . . ?
C54 C1F C52 109.1(8) . . ?
C57 C1F C52 107.1(9) . . ?
C19 C43 C38 119.8(5) . . ?
C19 C43 H43A 107.4 . . ?
C38 C43 H43A 107.4 . . ?
C19 C43 H43B 107.4 . . ?
C38 C43 H43B 107.4 . . ?
H43A C43 H43B 106.9 . . ?
C19 C42 H42A 109.5 . . ?
C19 C42 H42B 109.5 . . ?
H42A C42 H42B 109.5 . . ?
C19 C42 H42C 109.5 . . ?
H42A C42 H42C 109.5 . . ?
H42B C42 H42C 109.5 . . ?
C18 C33 C46 120.1(6) . . ?
C18 C33 H33 120.0 . . ?
C46 C33 H33 120.0 . . ?
C1B C1I C49 119.5(7) . . ?
C1B C1I H1I 120.2 . . ?
C49 C1I H1I 120.2 . . ?
C1E C56 H56A 109.5 . . ?
C1E C56 H56B 109.5 . . ?
H56A C56 H56B 109.5 . . ?
C1E C56 H56C 109.5 . . ?
H56A C56 H56C 109.5 . . ?
H56B C56 H56C 109.5 . . ?
C47 C28 C32 120.5(6) . . ?
C47 C28 H28 119.7 . . ?
C32 C28 H28 119.7 . . ?
N C39 C45 110.6(6) . . ?
N C39 H39A 109.5 . . ?
C45 C39 H39A 109.5 . . ?
N C39 H39B 109.5 . . ?
C45 C39 H39B 109.5 . . ?
H39A C39 H39B 108.1 . . ?
C1J C44 C41 119.9(7) . . ?
C1J C44 H44 120.0 . . ?
C41 C44 H44 120.0 . . ?
C19 C62 H62A 109.5 . . ?
C19 C62 H62B 109.5 . . ?
H62A C62 H62B 109.5 . . ?
C19 C62 H62C 109.5 . . ?
H62A C62 H62C 109.5 . . ?
H62B C62 H62C 109.5 . . ?
C1F C54 H54A 109.5 . . ?
C1F C54 H54B 109.5 . . ?
H54A C54 H54B 109.5 . . ?
C1F C54 H54C 109.5 . . ?
H54A C54 H54C 109.5 . . ?
H54B C54 H54C 109.5 . . ?
C44 C1J C1K 120.8(5) . . ?
C44 C1J C35 120.1(5) . . ?
C1K C1J C35 119.1(5) . . ?
C39 N C1F 114.8(7) . . ?
C39 N Co3 104.6(4) . . ?
C1F N Co3 119.7(5) . . ?
C39 N H 105.6 . . ?
C1F N H 105.6 . . ?
Co3 N H 105.6 . . ?
C1J C1K C 116.9(6) . . ?
C1J C1K C1A 121.0(4) . . ?
C C1K C1A 122.1(6) . . ?
C1E C57 C1F 119.3(7) . . ?
C1E C57 H57A 107.5 . . ?
C1F C57 H57A 107.5 . . ?
C1E C57 H57B 107.5 . . ?
C1F C57 H57B 107.5 . . ?
H57A C57 H57B 107.0 . . ?
N10 C59 C30 110.7(5) . . ?
N10 C59 C50 107.5(5) . . ?
C30 C59 C50 111.2(7) . . ?
N10 C59 C51 110.5(7) . . ?
C30 C59 C51 108.7(6) . . ?
C50 C59 C51 108.2(6) . . ?
C38 C16 H16A 109.5 . . ?
C38 C16 H16B 109.5 . . ?
H16A C16 H16B 109.5 . . ?
C38 C16 H16C 109.5 . . ?
H16A C16 H16C 109.5 . . ?
H16B C16 H16C 109.5 . . ?
O9 C25 C36 118.7(5) . . ?
O9 C25 C58 121.9(5) . . ?
C36 C25 C58 119.5(5) . . ?
C36 O2 Co3 111.7(3) . . ?
O5 C35 C2 117.9(4) . . ?
O5 C35 C1J 122.1(4) . . ?
C2 C35 C1J 120.1(4) . . ?
C34 C37 C29 122.7(6) . . ?
C34 C37 H37 118.6 . . ?
C29 C37 H37 118.6 . . ?
O2 C36 C25 118.0(5) . . ?
O2 C36 C32 121.1(5) . . ?
C25 C36 C32 120.9(4) . . ?
N17 C45 C39 108.8(6) . . ?
N17 C45 H45A 109.9 . . ?
C39 C45 H45A 109.9 . . ?
N17 C45 H45B 109.9 . . ?
C39 C45 H45B 109.9 . . ?
H45A C45 H45B 108.3 . . ?
C14 C64 H64A 109.5 . . ?
C14 C64 H64B 109.5 . . ?
H64A C64 H64B 109.5 . . ?
C14 C64 H64C 109.5 . . ?
H64A C64 H64C 109.5 . . ?
H64B C64 H64C 109.5 . . ?
N1 C22 C61 110.2(5) . . ?
N1 C22 H22A 109.6 . . ?
C61 C22 H22A 109.6 . . ?
N1 C22 H22B 109.6 . . ?
C61 C22 H22B 109.6 . . ?
H22A C22 H22B 108.1 . . ?
N2 C61 C22 109.2(5) . . ?
N2 C61 H61A 109.8 . . ?
C22 C61 H61A 109.8 . . ?
N2 C61 H61B 109.8 . . ?
C22 C61 H61B 109.8 . . ?
H61A C61 H61B 108.3 . . ?
C14 C63 H63A 109.5 . . ?
C14 C63 H63B 109.5 . . ?
H63A C63 H63B 109.5 . . ?
C14 C63 H63C 109.5 . . ?
H63A C63 H63C 109.5 . . ?
H63B C63 H63C 109.5 . . ?
C28 C47 C34 120.6(6) . . ?
C28 C47 H47 119.7 . . ?
C34 C47 H47 119.7 . . ?
C21 C46 C33 120.5(7) . . ?
C21 C46 H46 119.7 . . ?
C33 C46 H46 119.7 . . ?
F1 As F5 87.0(7) . . ?
F1 As F6 91.9(7) . . ?
F5 As F6 178.5(4) . . ?
F1 As F9 94.9(6) . . ?
F5 As F9 91.3(4) . . ?
F6 As F9 89.9(4) . . ?
F1 As F8 175.9(7) . . ?
F5 As F8 94.2(6) . . ?
F6 As F8 86.8(4) . . ?
F9 As F8 89.0(5) . . ?
F1 As F7 88.3(6) . . ?
F5 As F7 87.4(4) . . ?
F6 As F7 91.4(4) . . ?
F9 As F7 176.6(5) . . ?
F8 As F7 87.9(4) . . ?
C59 C50 H50A 109.5 . . ?
C59 C50 H50B 109.5 . . ?
H50A C50 H50B 109.5 . . ?
C59 C50 H50C 109.5 . . ?
H50A C50 H50C 109.5 . . ?
H50B C50 H50C 109.5 . . ?
C20 C49 C1I 120.9(6) . . ?
C20 C49 H49 119.5 . . ?
C1I C49 H49 119.5 . . ?
C C48 C41 121.3(6) . . ?
C C48 H48 119.4 . . ?
C41 C48 H48 119.4 . . ?
C59 C51 H51A 109.5 . . ?
C59 C51 H51B 109.5 . . ?
H51A C51 H51B 109.5 . . ?
C59 C51 H51C 109.5 . . ?
H51A C51 H51C 109.5 . . ?
H51B C51 H51C 109.5 . . ?
C48 C41 C44 119.6(7) . . ?
C48 C41 H41 120.2 . . ?
C44 C41 H41 120.2 . . ?
F12 As2 F3 99.5(11) . . ?
F12 As2 F10 89.5(8) . . ?
F3 As2 F10 83.8(9) . . ?
F12 As2 F11 87.2(9) . . ?
F3 As2 F11 172.8(10) . . ?
F10 As2 F11 98.7(10) . . ?
F12 As2 F2 88.7(8) . . ?
F3 As2 F2 93.7(7) . . ?
F10 As2 F2 176.6(10) . . ?
F11 As2 F2 84.0(8) . . ?
F12 As2 F4 174.9(11) . . ?
F3 As2 F4 85.1(8) . . ?
F10 As2 F4 88.9(8) . . ?
F11 As2 F4 88.2(9) . . ?
F2 As2 F4 93.2(8) . . ?
C1F C52 H52A 109.5 . . ?
C1F C52 H52B 109.5 . . ?
H52A C52 H52B 109.5 . . ?
C1F C52 H52C 109.5 . . ?
H52A C52 H52C 109.5 . . ?
H52B C52 H52C 109.5 . . ?
C22 N1 C12 113.6(4) . . ?
C22 N1 Co1 104.5(3) . . ?
C12 N1 Co1 115.0(3) . . ?
C22 N1 H1 107.8 . . ?
C12 N1 H1 107.8 . . ?
Co1 N1 H1 107.8 . . ?
O15 C2 C35 118.3(4) . . ?
O15 C2 C18 121.4(4) . . ?
C35 C2 C18 120.2(4) . . ?
C5 C4 O6 94(3) . . ?
C4 C5 O6 49.0(17) . . ?
C4 O6 C5 37.3(14) . . ?
O5 Co1 O15 78.00(12) . . ?
O5 Co1 N6 166.69(15) . . ?
O15 Co1 N6 90.24(14) . . ?
O5 Co1 N1 89.98(14) . . ?
O15 Co1 N1 166.63(14) . . ?
N6 Co1 N1 102.30(15) . . ?
O5 Co1 N12 102.23(16) . . ?
O15 Co1 N12 87.01(14) . . ?
N6 Co1 N12 83.13(16) . . ?
N1 Co1 N12 89.88(16) . . ?
O5 Co1 N2 87.08(16) . . ?
O15 Co1 N2 101.99(15) . . ?
N6 Co1 N2 89.32(17) . . ?
N1 Co1 N2 83.00(16) . . ?
N12 Co1 N2 168.31(16) . . ?

loop_
_geom_bond_atom_site_label_1
_geom_bond_atom_site_label_2
_geom_bond_distance
_geom_bond_site_symmetry_2
_geom_bond_publ_flag
Co3 O9 2.049(4) . ?
Co3 O2 2.066(4) . ?
Co3 N11 2.109(5) . ?
Co3 N17 2.124(5) . ?
Co3 N 2.130(5) . ?
Co3 N10 2.144(5) . ?
N6 C26 1.473(7) . ?
N6 C38 1.494(7) . ?
N6 Co1 2.134(4) . ?
N6 H6 0.9800 . ?
O9 C25 1.286(6) . ?
N10 C59 1.481(9) . ?
N10 C27 1.486(8) . ?
N10 H10 0.9800 . ?
N11 C60 1.465(9) . ?
N11 C1E 1.494(9) . ?
N11 H11 0.9800 . ?
N12 C17 1.464(7) . ?
N12 C14 1.504(7) . ?
N12 Co1 2.179(4) . ?
N12 H12 0.9800 . ?
O15 C2 1.280(5) . ?
O15 Co1 2.093(3) . ?
N2 C61 1.483(7) . ?
N2 C19 1.498(7) . ?
N2 Co1 2.180(4) . ?
N2 H2 0.9800 . ?
C31 C58 1.392(8) . ?
C31 C20 1.408(8) . ?
C31 C29 1.456(8) . ?
C58 C1B 1.402(8) . ?
C58 C25 1.455(7) . ?
O5 C35 1.286(6) . ?
O5 Co1 2.081(3) . ?
C30 C13 1.504(10) . ?
C30 C59 1.516(10) . ?
C30 H30A 0.9700 . ?
C30 H30B 0.9700 . ?
C32 C28 1.398(8) . ?
C32 C29 1.415(7) . ?
C32 C36 1.445(7) . ?
C29 C37 1.393(8) . ?
C11 C13 1.545(9) . ?
C11 H11A 0.9600 . ?
C11 H11B 0.9600 . ?
C11 H11C 0.9600 . ?
C12 N1 1.491(7) . ?
C12 C40 1.521(9) . ?
C12 C15 1.532(8) . ?
C12 H12A 0.9800 . ?
C14 C63 1.516(8) . ?
C14 C40 1.537(8) . ?
C14 C64 1.549(9) . ?
N17 C45 1.471(9) . ?
N17 C13 1.487(8) . ?
N17 H17 0.9800 . ?
C34 C47 1.371(10) . ?
C34 C37 1.381(10) . ?
C34 H34 0.9300 . ?
C60 C27 1.480(11) . ?
C60 H60A 0.9700 . ?
C60 H60B 0.9700 . ?
C27 H27A 0.9700 . ?
C27 H27B 0.9700 . ?
C18 C33 1.379(8) . ?
C18 C1A 1.395(7) . ?
C18 C2 1.460(6) . ?
C40 H40A 0.9700 . ?
C40 H40B 0.9700 . ?
C20 C49 1.363(12) . ?
C20 H20 0.9300 . ?
C19 C43 1.513(9) . ?
C19 C62 1.534(8) . ?
C19 C42 1.541(9) . ?
C13 H13 0.9800 . ?
C38 C43 1.525(10) . ?
C38 C16 1.537(8) . ?
C38 H38 0.9800 . ?
C26 C17 1.482(9) . ?
C26 H26A 0.9700 . ?
C26 H26B 0.9700 . ?
C17 H17A 0.9700 . ?
C17 H17B 0.9700 . ?
C23 C21 1.354(11) . ?
C23 C1A 1.416(8) . ?
C23 H23 0.9300 . ?
C1A C1K 1.458(9) . ?
C1B C1I 1.354(10) . ?
C1B H1B 0.9300 . ?
C15 H15A 0.9600 . ?
C15 H15B 0.9600 . ?
C15 H15C 0.9600 . ?
C21 C46 1.356(11) . ?
C21 H21 0.9300 . ?
C1E C57 1.503(13) . ?
C1E C56 1.534(10) . ?
C1E H1E 0.9800 . ?
C C48 1.340(12) . ?
C C1K 1.424(7) . ?
C HA 0.9300 . ?
C1F N 1.498(11) . ?
C1F C54 1.509(12) . ?
C1F C57 1.520(12) . ?
C1F C52 1.588(14) . ?
C43 H43A 0.9700 . ?
C43 H43B 0.9700 . ?
C42 H42A 0.9600 . ?
C42 H42B 0.9600 . ?
C42 H42C 0.9600 . ?
C33 C46 1.379(8) . ?
C33 H33 0.9300 . ?
C1I C49 1.389(12) . ?
C1I H1I 0.9300 . ?
C56 H56A 0.9600 . ?
C56 H56B 0.9600 . ?
C56 H56C 0.9600 . ?
C28 C47 1.365(9) . ?
C28 H28 0.9300 . ?
C39 N 1.477(9) . ?
C39 C45 1.509(12) . ?
C39 H39A 0.9700 . ?
C39 H39B 0.9700 . ?
C44 C1J 1.376(8) . ?
C44 C41 1.397(9) . ?
C44 H44 0.9300 . ?
C62 H62A 0.9600 . ?
C62 H62B 0.9600 . ?
C62 H62C 0.9600 . ?
C54 H54A 0.9600 . ?
C54 H54B 0.9600 . ?
C54 H54C 0.9600 . ?
C1J C1K 1.406(8) . ?
C1J C35 1.442(6) . ?
N H 0.9800 . ?
C57 H57A 0.9700 . ?
C57 H57B 0.9700 . ?
C59 C50 1.552(9) . ?
C59 C51 1.552(11) . ?
C16 H16A 0.9600 . ?
C16 H16B 0.9600 . ?
C16 H16C 0.9600 . ?
C25 C36 1.410(7) . ?
O2 C36 1.286(6) . ?
C35 C2 1.417(7) . ?
C37 H37 0.9300 . ?
C45 H45A 0.9700 . ?
C45 H45B 0.9700 . ?
C64 H64A 0.9600 . ?
C64 H64B 0.9600 . ?
C64 H64C 0.9600 . ?
C22 N1 1.455(7) . ?
C22 C61 1.510(9) . ?
C22 H22A 0.9700 . ?
C22 H22B 0.9700 . ?
C61 H61A 0.9700 . ?
C61 H61B 0.9700 . ?
C63 H63A 0.9600 . ?
C63 H63B 0.9600 . ?
C63 H63C 0.9600 . ?
C47 H47 0.9300 . ?
C46 H46 0.9300 . ?
As F1 1.624(8) . ?
As F5 1.657(6) . ?
As F6 1.661(5) . ?
As F9 1.669(6) . ?
As F8 1.685(7) . ?
As F7 1.717(6) . ?
C50 H50A 0.9600 . ?
C50 H50B 0.9600 . ?
C50 H50C 0.9600 . ?
C49 H49 0.9300 . ?
C48 C41 1.369(13) . ?
C48 H48 0.9300 . ?
C51 H51A 0.9600 . ?
C51 H51B 0.9600 . ?
C51 H51C 0.9600 . ?
C41 H41 0.9300 . ?
F2 As2 1.622(8) . ?
As2 F12 1.562(10) . ?
As2 F3 1.590(10) . ?
As2 F10 1.594(11) . ?
As2 F11 1.598(12) . ?
As2 F4 1.639(10) . ?
C52 H52A 0.9600 . ?
C52 H52B 0.9600 . ?
C52 H52C 0.9600 . ?
N1 Co1 2.145(4) . ?
N1 H1 0.9800 . ?
C4 C5 1.08(3) . ?
C4 O6 1.35(2) . ?
C5 O6 1.78(3) . ?

loop_
_geom_torsion_atom_site_label_1
_geom_torsion_atom_site_label_2
_geom_torsion_atom_site_label_3
_geom_torsion_atom_site_label_4
_geom_torsion
_geom_torsion_site_symmetry_1
_geom_torsion_site_symmetry_2
_geom_torsion_site_symmetry_3
_geom_torsion_site_symmetry_4
_geom_torsion_publ_flag
C20 C31 C58 C1B -0.8(8) . . . . ?
C29 C31 C58 C1B -179.2(5) . . . . ?
C20 C31 C58 C25 179.1(5) . . . . ?
C29 C31 C58 C25 0.6(7) . . . . ?
C28 C32 C29 C37 -2.2(8) . . . . ?
C36 C32 C29 C37 179.3(5) . . . . ?
C28 C32 C29 C31 178.3(5) . . . . ?
C36 C32 C29 C31 -0.2(7) . . . . ?
C58 C31 C29 C37 -179.0(6) . . . . ?
C20 C31 C29 C37 2.7(9) . . . . ?
C58 C31 C29 C32 0.5(7) . . . . ?
C20 C31 C29 C32 -177.9(5) . . . . ?
C17 N12 C14 C63 158.1(5) . . . . ?
Co1 N12 C14 C63 -73.5(5) . . . . ?
C17 N12 C14 C40 -80.1(6) . . . . ?
Co1 N12 C14 C40 48.4(5) . . . . ?
C17 N12 C14 C64 40.0(6) . . . . ?
Co1 N12 C14 C64 168.5(4) . . . . ?
C1E N11 C60 C27 173.0(5) . . . . ?
Co3 N11 C60 C27 46.3(6) . . . . ?
N11 C60 C27 N10 -57.6(7) . . . . ?
C59 N10 C27 C60 171.8(6) . . . . ?
Co3 N10 C27 C60 35.6(6) . . . . ?
N1 C12 C40 C14 73.5(6) . . . . ?
C15 C12 C40 C14 -163.0(5) . . . . ?
N12 C14 C40 C12 -63.2(7) . . . . ?
C63 C14 C40 C12 55.6(7) . . . . ?
C64 C14 C40 C12 175.2(5) . . . . ?
C58 C31 C20 C49 0.8(10) . . . . ?
C29 C31 C20 C49 179.2(6) . . . . ?
C61 N2 C19 C43 -75.3(6) . . . . ?
Co1 N2 C19 C43 51.3(6) . . . . ?
C61 N2 C19 C62 163.2(5) . . . . ?
Co1 N2 C19 C62 -70.2(6) . . . . ?
C61 N2 C19 C42 45.2(7) . . . . ?
Co1 N2 C19 C42 171.8(5) . . . . ?
C45 N17 C13 C30 178.8(5) . . . . ?
Co3 N17 C13 C30 -61.4(5) . . . . ?
C45 N17 C13 C11 55.6(7) . . . . ?
Co3 N17 C13 C11 175.4(4) . . . . ?
C59 C30 C13 N17 71.1(7) . . . . ?
C59 C30 C13 C11 -165.0(6) . . . . ?
C26 N6 C38 C43 178.8(4) . . . . ?
Co1 N6 C38 C43 -60.3(5) . . . . ?
C26 N6 C38 C16 58.1(7) . . . . ?
Co1 N6 C38 C16 179.0(6) . . . . ?
C38 N6 C26 C17 175.6(4) . . . . ?
Co1 N6 C26 C17 47.5(5) . . . . ?
C14 N12 C17 C26 171.6(4) . . . . ?
Co1 N12 C17 C26 36.0(5) . . . . ?
N6 C26 C17 N12 -59.3(6) . . . . ?
C33 C18 C1A C23 -2.0(8) . . . . ?
C2 C18 C1A C23 177.9(5) . . . . ?
C33 C18 C1A C1K 178.2(5) . . . . ?
C2 C18 C1A C1K -1.8(7) . . . . ?
C21 C23 C1A C18 0.2(10) . . . . ?
C21 C23 C1A C1K 180.0(7) . . . . ?
C31 C58 C1B C1I 1.0(9) . . . . ?
C25 C58 C1B C1I -178.8(6) . . . . ?
C1A C23 C21 C46 2.7(12) . . . . ?
C60 N11 C1E C57 178.6(5) . . . . ?
Co3 N11 C1E C57 -61.2(6) . . . . ?
C60 N11 C1E C56 56.2(8) . . . . ?
Co3 N11 C1E C56 176.4(6) . . . . ?
N2 C19 C43 C38 -64.9(7) . . . . ?
C62 C19 C43 C38 53.8(7) . . . . ?
C42 C19 C43 C38 173.3(6) . . . . ?
N6 C38 C43 C19 71.0(7) . . . . ?
C16 C38 C43 C19 -167.3(6) . . . . ?
C1A C18 C33 C46 0.9(9) . . . . ?
C2 C18 C33 C46 -179.0(5) . . . . ?
C58 C1B C1I C49 -1.2(11) . . . . ?
C29 C32 C28 C47 2.0(9) . . . . ?
C36 C32 C28 C47 -179.5(6) . . . . ?
C41 C44 C1J C1K 0.8(9) . . . . ?
C41 C44 C1J C35 179.5(6) . . . . ?
C45 C39 N C1F 171.5(6) . . . . ?
C45 C39 N Co3 38.4(7) . . . . ?
C54 C1F N C39 162.5(7) . . . . ?
C57 C1F N C39 -74.9(9) . . . . ?
C52 C1F N C39 43.8(10) . . . . ?
C54 C1F N Co3 -71.9(7) . . . . ?
C57 C1F N Co3 50.7(9) . . . . ?
C52 C1F N Co3 169.4(6) . . . . ?
C44 C1J C1K C -1.9(8) . . . . ?
C35 C1J C1K C 179.4(6) . . . . ?
C44 C1J C1K C1A 176.6(5) . . . . ?
C35 C1J C1K C1A -2.1(8) . . . . ?
C48 C C1K C1J 1.4(12) . . . . ?
C48 C C1K C1A -177.1(8) . . . . ?
C18 C1A C1K C1J 0.6(8) . . . . ?
C23 C1A C1K C1J -179.2(6) . . . . ?
C18 C1A C1K C 179.0(6) . . . . ?
C23 C1A C1K C -0.8(10) . . . . ?
N11 C1E C57 C1F 71.3(8) . . . . ?
C56 C1E C57 C1F -165.8(7) . . . . ?
N C1F C57 C1E -64.6(10) . . . . ?
C54 C1F C57 C1E 55.3(10) . . . . ?
C52 C1F C57 C1E 174.8(8) . . . . ?
C27 N10 C59 C30 -78.0(7) . . . . ?
Co3 N10 C59 C30 50.1(6) . . . . ?
C27 N10 C59 C50 160.4(6) . . . . ?
Co3 N10 C59 C50 -71.5(6) . . . . ?
C27 N10 C59 C51 42.5(7) . . . . ?
Co3 N10 C59 C51 170.6(4) . . . . ?
C13 C30 C59 N10 -63.1(8) . . . . ?
C13 C30 C59 C50 56.4(8) . . . . ?
C13 C30 C59 C51 175.4(7) . . . . ?
Co3 O9 C25 C36 -6.8(6) . . . . ?
Co3 O9 C25 C58 171.8(4) . . . . ?
C31 C58 C25 O9 179.3(5) . . . . ?
C1B C58 C25 O9 -0.8(8) . . . . ?
C31 C58 C25 C36 -2.1(7) . . . . ?
C1B C58 C25 C36 177.8(5) . . . . ?
Co1 O5 C35 C2 5.0(5) . . . . ?
Co1 O5 C35 C1J -173.6(3) . . . . ?
C44 C1J C35 O5 4.8(7) . . . . ?
C1K C1J C35 O5 -176.5(4) . . . . ?
C44 C1J C35 C2 -173.8(5) . . . . ?
C1K C1J C35 C2 4.9(7) . . . . ?
C47 C34 C37 C29 -0.7(12) . . . . ?
C32 C29 C37 C34 1.6(10) . . . . ?
C31 C29 C37 C34 -179.0(6) . . . . ?
Co3 O2 C36 C25 3.6(6) . . . . ?
Co3 O2 C36 C32 -175.2(4) . . . . ?
O9 C25 C36 O2 2.2(7) . . . . ?
C58 C25 C36 O2 -176.5(5) . . . . ?
O9 C25 C36 C32 -178.9(5) . . . . ?
C58 C25 C36 C32 2.4(7) . . . . ?
C28 C32 C36 O2 -0.9(8) . . . . ?
C29 C32 C36 O2 177.5(5) . . . . ?
C28 C32 C36 C25 -179.8(5) . . . . ?
C29 C32 C36 C25 -1.3(7) . . . . ?
C13 N17 C45 C39 173.4(5) . . . . ?
Co3 N17 C45 C39 46.5(6) . . . . ?
N C39 C45 N17 -60.3(8) . . . . ?
C19 N2 C61 C22 172.9(5) . . . . ?
Co1 N2 C61 C22 38.8(6) . . . . ?
N1 C22 C61 N2 -61.0(7) . . . . ?
C32 C28 C47 C34 -1.1(11) . . . . ?
C37 C34 C47 C28 0.4(12) . . . . ?
C23 C21 C46 C33 -3.8(12) . . . . ?
C18 C33 C46 C21 2.0(11) . . . . ?
C31 C20 C49 C1I -1.0(12) . . . . ?
C1B C1I C49 C20 1.2(13) . . . . ?
C1K C C48 C41 0.3(15) . . . . ?
C C48 C41 C44 -1.4(15) . . . . ?
C1J C44 C41 C48 0.9(12) . . . . ?
C61 C22 N1 C12 173.4(5) . . . . ?
C61 C22 N1 Co1 47.3(5) . . . . ?
C40 C12 N1 C22 175.4(4) . . . . ?
C15 C12 N1 C22 53.3(7) . . . . ?
C40 C12 N1 Co1 -64.3(5) . . . . ?
C15 C12 N1 Co1 173.7(4) . . . . ?
Co1 O15 C2 C35 1.6(5) . . . . ?
Co1 O15 C2 C18 -178.1(3) . . . . ?
O5 C35 C2 O15 -4.6(6) . . . . ?
C1J C35 C2 O15 174.0(4) . . . . ?
O5 C35 C2 C18 175.1(4) . . . . ?
C1J C35 C2 C18 -6.3(6) . . . . ?
C33 C18 C2 O15 4.3(7) . . . . ?
C1A C18 C2 O15 -175.6(4) . . . . ?
C33 C18 C2 C35 -175.4(5) . . . . ?
C1A C18 C2 C35 4.7(7) . . . . ?
